data_7156710
loop_
_publ_author_name
'Bock, Jonathan'
'Daniliuc, Constantin G.'
'Bergander, Klaus'
'M\"uck-Lichtenfeld, Christian'
'Hennecke, Ulrich'

_publ_section_title
;
 Synthesis, structural characterisation, and synthetic application of
 stable seleniranium ions.
;
_journal_issue 12
_journal_name_full 'Organic &amp; biomolecular chemistry'
_journal_page_first 3181
_journal_page_last 3185
_journal_paper_doi 10.1039/c9ob00078j
_journal_volume 17
_journal_year 2019
_chemical_formula_sum 'C59 H47 B F24 Se'
_chemical_formula_weight 1301.73
_space_group_crystal_system monoclinic
_space_group_IT_number 14
_space_group_name_Hall '-P 2yn'
_space_group_name_H-M_alt 'P 1 21/n 1'
_symmetry_space_group_name_Hall '-P 2yn'
_symmetry_space_group_name_H-M 'P 1 21/n 1'
_atom_sites_solution_hydrogens geom
_audit_creation_method 'APEX3 v2016.1-0'
_audit_update_record
;
2018-11-27 deposited with the CCDC.
2019-02-06 downloaded from the CCDC.
;
_cell_angle_alpha 90
_cell_angle_beta 104.5350(10)
_cell_angle_gamma 90
_cell_formula_units_Z 4
_cell_length_a 13.7859(5)
_cell_length_b 28.6706(10)
_cell_length_c 14.2244(5)
_cell_measurement_reflns_used 9591
_cell_measurement_temperature 116.(2)
_cell_measurement_theta_max 27.4687
_cell_measurement_theta_min 2.3771
_cell_volume 5442.3(3)
_computing_cell_refinement 'SAINT V8.37A (Bruker AXS Inc., 2015)'
_computing_data_collection
;

APEX3 v2016.1-0 (Bruker AXS Inc., 2016)
;
_computing_data_reduction 'SAINT V8.37A (Bruker AXS Inc., 2015)'
_computing_molecular_graphics 'XP (Sheldrick, 2014)'
_computing_publication_material 'SHELXL-2014/7 (Sheldrick, 2014)'
_computing_structure_refinement 'SHELXL-2014/7 (Sheldrick, 2014)'
_computing_structure_solution 'SHELXL-2014/7 (Sheldrick, 2014)'
_diffrn_ambient_temperature 116.(2)
_diffrn_detector_area_resol_mean 10.4167
_diffrn_measured_fraction_theta_full 0.997
_diffrn_measured_fraction_theta_max 0.997
_diffrn_measurement_device_type 'Bruker D8 Venture PHOTON 100 CMOS'
_diffrn_measurement_method 'omega and phi scans'
_diffrn_radiation_monochromator 'MX mirror'
_diffrn_radiation_type 'Mo K\a'
_diffrn_radiation_wavelength 0.71073
_diffrn_reflns_av_R_equivalents 0.0774
_diffrn_reflns_av_unetI/netI 0.0332
_diffrn_reflns_limit_h_max 17
_diffrn_reflns_limit_h_min -17
_diffrn_reflns_limit_k_max 37
_diffrn_reflns_limit_k_min -37
_diffrn_reflns_limit_l_max 18
_diffrn_reflns_limit_l_min -18
_diffrn_reflns_number 171064
_diffrn_reflns_theta_full 27.54
_diffrn_reflns_theta_max 27.54
_diffrn_reflns_theta_min 2.32
_diffrn_source 'Mo ImS'
_diffrn_source_type 'micro focus tube'
_exptl_absorpt_coefficient_mu 0.813
_exptl_absorpt_correction_T_max 0.95
_exptl_absorpt_correction_T_min 0.89
_exptl_absorpt_correction_type multi-scan
_exptl_absorpt_process_details
;
Bruker AXS (2014). SADABS, Version 2014/5, Bruker AXS Inc., Madison, Wisconsin,
USA.
;
_exptl_crystal_colour colourless
_exptl_crystal_density_diffrn 1.589
_exptl_crystal_density_method 'not measured'
_exptl_crystal_description plate
_exptl_crystal_F_000 2624
_exptl_crystal_size_max 0.164
_exptl_crystal_size_mid 0.138
_exptl_crystal_size_min 0.068
_refine_diff_density_max 0.834
_refine_diff_density_min -0.395
_refine_ls_extinction_method none
_refine_ls_goodness_of_fit_ref 1.057
_refine_ls_hydrogen_treatment constr
_refine_ls_matrix_type full
_refine_ls_number_parameters 766
_refine_ls_number_reflns 12518
_refine_ls_number_restraints 0
_refine_ls_restrained_S_all 1.057
_refine_ls_R_factor_all 0.0605
_refine_ls_R_factor_gt 0.0418
_refine_ls_shift/su_max 0.001
_refine_ls_shift/su_mean 0.000
_refine_ls_structure_factor_coef Fsqd
_refine_ls_weighting_details 'w=1/[\s^2^(Fo^2^)+(0.0304P)^2^+6.1938P] where P=(Fo^2^+2Fc^2^)/3'
_refine_ls_weighting_scheme calc
_refine_ls_wR_factor_gt 0.0816
_refine_ls_wR_factor_ref 0.0878
_reflns_number_gt 10076
_reflns_number_total 12518
_reflns_threshold_expression 'I > 2\s(I)'
_cod_data_source_file c9ob00078j2.cif
_cod_data_source_block stu9331
_cod_depositor_comments 'Adding full bibliography for 7156707--7156712.cif.'
_cod_database_code 7156710

loop_
_space_group_symop_operation_xyz
'x, y, z'
'-x+1/2, y+1/2, -z+1/2'
'-x, -y, -z'
'x-1/2, -y-1/2, z-1/2'

loop_
_atom_site_type_symbol
_atom_site_label
_atom_site_fract_x
_atom_site_fract_y
_atom_site_fract_z
_atom_site_U_iso_or_equiv
_atom_site_adp_type
_atom_site_calc_flag
_atom_site_refinement_flags_adp
_atom_site_refinement_flags_posn
_atom_site_occupancy
Se Se1 0.85170(2) 0.22636(2) 0.36975(2) 0.01353(5) Uani d . . 1
C C1 0.76870(15) 0.20609(7) 0.23230(14) 0.0125(4) Uani d . . 1
C C2 0.83363(15) 0.17569(7) 0.18403(15) 0.0149(4) Uani d . . 1
H H2 0.8988 0.1916 0.1869 0.018 Uiso calc U R 1
C C3 0.85249(16) 0.12792(7) 0.23409(17) 0.0194(4) Uani d . . 1
H H3A 0.8938 0.1085 0.2016 0.023 Uiso calc U R 1
H H3B 0.8897 0.1321 0.3028 0.023 Uiso calc U R 1
C C4 0.75289(17) 0.10336(7) 0.22938(17) 0.0213(5) Uani d . . 1
H H4 0.7661 0.0724 0.2627 0.026 Uiso calc U R 1
C C5 0.69037(16) 0.13351(7) 0.28086(17) 0.0193(4) Uani d . . 1
H H5A 0.7266 0.1375 0.3499 0.023 Uiso calc U R 1
H H5B 0.6259 0.1178 0.2786 0.023 Uiso calc U R 1
C C6 0.67020(15) 0.18162(7) 0.23160(15) 0.0149(4) Uani d . . 1
H H6 0.6291 0.2013 0.2651 0.018 Uiso calc U R 1
C C7 0.77537(17) 0.16822(8) 0.07715(16) 0.0210(5) Uani d . . 1
H H7A 0.7623 0.1987 0.0438 0.025 Uiso calc U R 1
H H7B 0.8162 0.1492 0.0433 0.025 Uiso calc U R 1
C C8 0.69650(18) 0.09598(8) 0.12295(18) 0.0247(5) Uani d . . 1
H H8A 0.7372 0.0765 0.0899 0.03 Uiso calc U R 1
H H8B 0.6325 0.0796 0.1195 0.03 Uiso calc U R 1
C C9 0.61369(16) 0.17379(8) 0.12414(16) 0.0205(5) Uani d . . 1
H H9A 0.5487 0.1584 0.1211 0.025 Uiso calc U R 1
H H9B 0.5999 0.2043 0.0907 0.025 Uiso calc U R 1
C C10 0.67585(17) 0.14343(8) 0.07249(17) 0.0225(5) Uani d . . 1
H H10 0.6386 0.1389 0.0031 0.027 Uiso calc U R 1
C C11 0.78059(15) 0.25741(7) 0.23916(14) 0.0124(4) Uani d . . 1
C C12 0.85799(16) 0.28289(7) 0.19715(15) 0.0161(4) Uani d . . 1
H H12 0.9151 0.2616 0.1961 0.019 Uiso calc U R 1
C C13 0.89693(16) 0.32686(7) 0.25685(17) 0.0199(5) Uani d . . 1
H H13A 0.9312 0.3179 0.3242 0.024 Uiso calc U R 1
H H13B 0.946 0.3431 0.2281 0.024 Uiso calc U R 1
C C14 0.80975(17) 0.35963(7) 0.25793(16) 0.0198(5) Uani d . . 1
H H14 0.8356 0.388 0.297 0.024 Uiso calc U R 1
C C15 0.73521(16) 0.33421(7) 0.30392(15) 0.0170(4) Uani d . . 1
H H15A 0.6789 0.3553 0.3058 0.02 Uiso calc U R 1
H H15B 0.7689 0.3253 0.3714 0.02 Uiso calc U R 1
C C16 0.69474(15) 0.29025(7) 0.24471(15) 0.0142(4) Uani d . . 1
H H16 0.6461 0.2738 0.2748 0.017 Uiso calc U R 1
C C17 0.80414(18) 0.29765(7) 0.09256(16) 0.0214(5) Uani d . . 1
H H17A 0.8522 0.3136 0.062 0.026 Uiso calc U R 1
H H17B 0.7784 0.2696 0.0535 0.026 Uiso calc U R 1
C C18 0.75744(18) 0.37398(7) 0.15373(17) 0.0229(5) Uani d . . 1
H H18A 0.7016 0.3956 0.1543 0.028 Uiso calc U R 1
H H18B 0.8055 0.3903 0.1239 0.028 Uiso calc U R 1
C C19 0.64215(17) 0.30520(8) 0.13991(16) 0.0205(5) Uani d . . 1
H H19A 0.6155 0.2774 0.1007 0.025 Uiso calc U R 1
H H19B 0.5852 0.3261 0.1408 0.025 Uiso calc U R 1
C C20 0.71695(18) 0.33058(7) 0.09417(16) 0.0218(5) Uani d . . 1
H H20 0.6827 0.34 0.0263 0.026 Uiso calc U R 1
C C21 0.75375(16) 0.22979(8) 0.45038(15) 0.0188(4) Uani d . . 1
H H21A 0.7063 0.2558 0.4284 0.023 Uiso calc U R 1
H H21B 0.7151 0.2004 0.4451 0.023 Uiso calc U R 1
C C22 0.81219(16) 0.23756(7) 0.55378(15) 0.0173(4) Uani d . . 1
C C23 0.83855(17) 0.28240(8) 0.58828(16) 0.0219(5) Uani d . . 1
H H23 0.8211 0.3083 0.5459 0.026 Uiso calc U R 1
C C24 0.89014(18) 0.28943(9) 0.68427(17) 0.0260(5) Uani d . . 1
H H24 0.9077 0.3202 0.7074 0.031 Uiso calc U R 1
C C25 0.91612(18) 0.25183(9) 0.74651(17) 0.0276(5) Uani d . . 1
H H25 0.9517 0.2567 0.8122 0.033 Uiso calc U R 1
C C26 0.89025(19) 0.20713(9) 0.71293(17) 0.0296(6) Uani d . . 1
H H26 0.9078 0.1813 0.7557 0.036 Uiso calc U R 1
C C27 0.83855(18) 0.19987(8) 0.61672(16) 0.0232(5) Uani d . . 1
H H27 0.8212 0.1691 0.5939 0.028 Uiso calc U R 1
B B1 0.70490(17) 0.42377(8) 0.80172(16) 0.0126(4) Uani d . . 1
C C31 0.74870(15) 0.45672(7) 0.72723(14) 0.0138(4) Uani d . . 1
C C32 0.75482(15) 0.50538(7) 0.73850(15) 0.0154(4) Uani d . . 1
H H32 0.7287 0.5195 0.7873 0.019 Uiso calc U R 1
C C33 0.79808(16) 0.53344(7) 0.68030(15) 0.0179(4) Uani d . . 1
C C34 0.83657(16) 0.51435(8) 0.60770(16) 0.0192(4) Uani d . . 1
H H34 0.8653 0.5336 0.5675 0.023 Uiso calc U R 1
C C35 0.83183(15) 0.46650(8) 0.59564(15) 0.0176(4) Uani d . . 1
C C36 0.78981(15) 0.43849(7) 0.65501(15) 0.0150(4) Uani d . . 1
H H36 0.7891 0.4057 0.6459 0.018 Uiso calc U R 1
C C37 0.80080(18) 0.58534(8) 0.69300(16) 0.0240(5) Uani d . . 1
C C38 0.87002(18) 0.44340(9) 0.51762(18) 0.0260(5) Uani d . . 1
C C41 0.60318(15) 0.44565(7) 0.82434(14) 0.0132(4) Uani d . . 1
C C42 0.53853(15) 0.47549(7) 0.75960(15) 0.0146(4) Uani d . . 1
H H42 0.5565 0.4852 0.7024 0.018 Uiso calc U R 1
C C43 0.44893(15) 0.49133(7) 0.77617(15) 0.0160(4) Uani d . . 1
C C44 0.41876(15) 0.47752(7) 0.85770(15) 0.0163(4) Uani d . . 1
H H44 0.3581 0.4887 0.8696 0.02 Uiso calc U R 1
C C45 0.47997(15) 0.44675(7) 0.92171(15) 0.0156(4) Uani d . . 1
C C46 0.57021(15) 0.43151(7) 0.90556(15) 0.0139(4) Uani d . . 1
H H46 0.6109 0.4108 0.951 0.017 Uiso calc U R 1
C C47 0.38495(17) 0.52323(8) 0.70314(17) 0.0229(5) Uani d . . 1
C C48 0.44449(16) 0.42702(7) 1.00481(16) 0.0191(4) Uani d . . 1
C C51 0.79823(15) 0.42231(6) 0.89963(14) 0.0119(4) Uani d . . 1
C C52 0.81028(15) 0.45685(7) 0.97122(14) 0.0125(4) Uani d . . 1
H H52 0.7578 0.4787 0.968 0.015 Uiso calc U R 1
C C53 0.89646(15) 0.46026(7) 1.04698(15) 0.0137(4) Uani d . . 1
C C54 0.97430(15) 0.42866(7) 1.05517(15) 0.0156(4) Uani d . . 1
H H54 1.0332 0.4309 1.1068 0.019 Uiso calc U R 1
C C55 0.96369(15) 0.39367(7) 0.98565(15) 0.0144(4) Uani d . . 1
C C56 0.87791(15) 0.39080(7) 0.90959(15) 0.0131(4) Uani d . . 1
H H56 0.8731 0.3667 0.8628 0.016 Uiso calc U R 1
C C57 0.90459(16) 0.49686(8) 1.12405(16) 0.0201(5) Uani d . . 1
C C58 1.04560(16) 0.35858(8) 0.99508(16) 0.0202(5) Uani d . . 1
C C61 0.67005(14) 0.37239(7) 0.75352(15) 0.0125(4) Uani d . . 1
C C62 0.68395(15) 0.33055(7) 0.80555(15) 0.0129(4) Uani d . . 1
H H62 0.7183 0.3311 0.8724 0.015 Uiso calc U R 1
C C63 0.64915(15) 0.28793(7) 0.76272(15) 0.0134(4) Uani d . . 1
C C64 0.59968(14) 0.28514(7) 0.66523(15) 0.0136(4) Uani d . . 1
H H64 0.5781 0.256 0.6354 0.016 Uiso calc U R 1
C C65 0.58269(15) 0.32657(7) 0.61240(15) 0.0142(4) Uani d . . 1
C C66 0.61609(15) 0.36895(7) 0.65573(15) 0.0139(4) Uani d . . 1
H H66 0.602 0.3966 0.618 0.017 Uiso calc U R 1
C C67 0.66487(16) 0.24479(7) 0.82419(16) 0.0187(4) Uani d . . 1
C C68 0.53040(16) 0.32464(8) 0.50668(16) 0.0192(4) Uani d . . 1
F F1 0.78581(15) 0.59906(5) 0.77725(11) 0.0465(5) Uani d . . 1
F F2 0.73426(13) 0.60716(5) 0.62300(11) 0.0441(4) Uani d . . 1
F F3 0.88986(13) 0.60326(5) 0.68996(15) 0.0534(5) Uani d . . 1
F F4 0.89670(15) 0.47287(6) 0.45692(13) 0.0543(5) Uani d . . 1
F F5 0.80106(12) 0.41562(6) 0.46220(11) 0.0408(4) Uani d . . 1
F F6 0.94764(14) 0.41548(8) 0.55394(13) 0.0689(6) Uani d . . 1
F F7 0.42982(12) 0.56387(5) 0.69581(12) 0.0436(4) Uani d . . 1
F F8 0.36179(12) 0.50466(6) 0.61386(10) 0.0405(4) Uani d . . 1
F F9 0.29852(11) 0.53376(6) 0.72366(11) 0.0420(4) Uani d . . 1
F F10 0.38107(10) 0.45514(5) 1.03526(10) 0.0314(3) Uani d . . 1
F F11 0.39528(13) 0.38649(5) 0.98050(11) 0.0405(4) Uani d . . 1
F F12 0.51892(10) 0.41749(5) 1.08291(9) 0.0271(3) Uani d . . 1
F F13 0.84414(14) 0.53267(6) 1.09564(14) 0.0651(6) Uani d . . 1
F F14 0.88302(18) 0.48006(6) 1.20324(13) 0.0710(7) Uani d . . 1
F F15 0.99581(11) 0.51472(5) 1.15357(12) 0.0390(4) Uani d . . 1
F F16 1.13674(9) 0.37785(5) 1.01052(11) 0.0323(3) Uani d . . 1
F F17 1.05150(12) 0.32956(6) 1.07007(13) 0.0463(5) Uani d . . 1
F F18 1.03573(11) 0.33184(5) 0.91589(11) 0.0384(4) Uani d . . 1
F F19 0.60968(11) 0.24570(5) 0.89049(11) 0.0323(3) Uani d . . 1
F F20 0.76008(9) 0.23991(4) 0.87572(9) 0.0234(3) Uani d . . 1
F F21 0.64004(12) 0.20574(4) 0.77305(11) 0.0371(4) Uani d . . 1
F F22 0.46294(12) 0.29001(6) 0.48565(11) 0.0416(4) Uani d . . 1
F F23 0.59417(11) 0.31745(6) 0.45071(10) 0.0422(4) Uani d . . 1
F F24 0.48069(11) 0.36339(5) 0.47351(10) 0.0344(3) Uani d . . 1

loop_
_atom_site_aniso_label
_atom_site_aniso_U_11
_atom_site_aniso_U_22
_atom_site_aniso_U_33
_atom_site_aniso_U_12
_atom_site_aniso_U_13
_atom_site_aniso_U_23
Se1 0.01252(9) 0.01634(10) 0.01178(10) -0.00059(8) 0.00316(7) 0.00155(8)
C1 0.0137(10) 0.0141(9) 0.0092(9) 0.0001(8) 0.0023(8) 0.0013(7)
C2 0.0140(10) 0.0135(10) 0.0188(11) 0.0022(8) 0.0071(8) 0.0006(8)
C3 0.0183(11) 0.0155(10) 0.0249(12) 0.0058(8) 0.0061(9) 0.0024(9)
C4 0.0243(12) 0.0113(10) 0.0290(13) 0.0008(9) 0.0083(10) 0.0035(9)
C5 0.0192(11) 0.0151(10) 0.0247(12) -0.0032(8) 0.0079(9) 0.0030(9)
C6 0.0122(10) 0.0139(10) 0.0200(11) -0.0008(8) 0.0065(8) -0.0013(8)
C7 0.0306(12) 0.0175(10) 0.0165(11) 0.0029(9) 0.0089(10) -0.0023(9)
C8 0.0247(12) 0.0159(11) 0.0339(13) -0.0008(9) 0.0080(10) -0.0070(10)
C9 0.0166(10) 0.0181(11) 0.0238(12) 0.0011(8) -0.0007(9) -0.0034(9)
C10 0.0247(12) 0.0225(11) 0.0182(11) 0.0011(9) 0.0014(9) -0.0068(9)
C11 0.0138(10) 0.0142(9) 0.0089(9) 0.0013(8) 0.0022(8) 0.0015(7)
C12 0.0171(10) 0.0126(10) 0.0220(11) -0.0006(8) 0.0112(9) 0.0012(8)
C13 0.0225(11) 0.0134(10) 0.0262(12) -0.0051(8) 0.0106(10) 0.0002(9)
C14 0.0259(12) 0.0127(10) 0.0224(12) -0.0037(9) 0.0090(10) -0.0019(8)
C15 0.0222(11) 0.0137(10) 0.0167(11) 0.0022(8) 0.0081(9) -0.0004(8)
C16 0.0139(10) 0.0141(9) 0.0161(10) 0.0009(8) 0.0064(8) 0.0005(8)
C17 0.0341(13) 0.0170(11) 0.0175(11) -0.0017(9) 0.0145(10) 0.0024(9)
C18 0.0319(13) 0.0141(10) 0.0250(12) 0.0016(9) 0.0113(10) 0.0043(9)
C19 0.0201(11) 0.0178(10) 0.0212(11) 0.0043(9) 0.0006(9) 0.0026(9)
C20 0.0336(13) 0.0174(11) 0.0143(11) 0.0041(9) 0.0059(10) 0.0053(8)
C21 0.0165(10) 0.0280(11) 0.0137(10) -0.0039(9) 0.0074(8) -0.0002(9)
C22 0.0160(10) 0.0243(11) 0.0134(10) -0.0021(8) 0.0070(8) -0.0004(8)
C23 0.0254(12) 0.0228(12) 0.0190(11) -0.0034(9) 0.0084(9) 0.0010(9)
C24 0.0264(12) 0.0320(13) 0.0214(12) -0.0102(10) 0.0094(10) -0.0084(10)
C25 0.0250(12) 0.0452(15) 0.0128(11) -0.0046(11) 0.0052(9) -0.0055(10)
C26 0.0351(14) 0.0354(14) 0.0174(12) 0.0069(11) 0.0048(10) 0.0080(10)
C27 0.0304(13) 0.0216(11) 0.0188(11) 0.0011(10) 0.0084(10) 0.0004(9)
B1 0.0156(11) 0.0090(10) 0.0122(11) 0.0017(8) 0.0019(9) 0.0008(8)
C31 0.0135(10) 0.0135(10) 0.0121(10) 0.0004(8) -0.0012(8) 0.0012(8)
C32 0.0194(10) 0.0126(9) 0.0121(10) 0.0008(8) 0.0000(8) -0.0001(8)
C33 0.0200(11) 0.0146(10) 0.0151(10) -0.0024(8) -0.0028(8) 0.0036(8)
C34 0.0187(11) 0.0214(11) 0.0161(11) -0.0043(9) 0.0016(9) 0.0052(9)
C35 0.0148(10) 0.0223(11) 0.0150(10) 0.0007(8) 0.0021(8) 0.0020(8)
C36 0.0146(10) 0.0117(9) 0.0162(10) 0.0010(8) -0.0008(8) -0.0002(8)
C37 0.0349(13) 0.0150(11) 0.0187(11) -0.0040(9) 0.0003(10) 0.0041(9)
C38 0.0256(12) 0.0290(13) 0.0254(13) 0.0018(10) 0.0099(10) 0.0009(10)
C41 0.0154(10) 0.0082(9) 0.0145(10) -0.0016(7) 0.0006(8) -0.0040(7)
C42 0.0186(10) 0.0114(9) 0.0126(10) 0.0007(8) 0.0016(8) -0.0007(8)
C43 0.0171(10) 0.0109(9) 0.0168(11) 0.0020(8) -0.0015(8) -0.0024(8)
C44 0.0135(10) 0.0134(10) 0.0207(11) 0.0015(8) 0.0023(8) -0.0054(8)
C45 0.0181(10) 0.0120(9) 0.0158(10) -0.0035(8) 0.0024(8) -0.0037(8)
C46 0.0163(10) 0.0090(9) 0.0144(10) 0.0002(8) -0.0001(8) -0.0014(7)
C47 0.0242(12) 0.0216(11) 0.0215(12) 0.0102(9) 0.0032(9) 0.0012(9)
C48 0.0188(11) 0.0186(11) 0.0188(11) -0.0016(9) 0.0026(9) -0.0037(9)
C51 0.0150(10) 0.0084(9) 0.0130(10) -0.0006(7) 0.0050(8) 0.0025(7)
C52 0.0126(9) 0.0099(9) 0.0155(10) 0.0008(7) 0.0043(8) 0.0011(7)
C53 0.0151(10) 0.0135(9) 0.0135(10) -0.0029(8) 0.0053(8) -0.0009(8)
C54 0.0132(10) 0.0187(10) 0.0137(10) -0.0009(8) 0.0014(8) 0.0001(8)
C55 0.0144(10) 0.0144(10) 0.0155(10) 0.0018(8) 0.0057(8) 0.0030(8)
C56 0.0174(10) 0.0103(9) 0.0127(10) 0.0006(8) 0.0057(8) 0.0011(7)
C57 0.0183(11) 0.0200(11) 0.0220(11) -0.0025(9) 0.0050(9) -0.0061(9)
C58 0.0175(11) 0.0228(11) 0.0203(11) 0.0052(9) 0.0047(9) 0.0021(9)
C61 0.0129(9) 0.0116(9) 0.0142(10) 0.0014(7) 0.0057(8) -0.0013(8)
C62 0.0140(10) 0.0132(9) 0.0113(10) 0.0019(8) 0.0030(8) -0.0008(8)
C63 0.0122(9) 0.0112(9) 0.0179(10) 0.0008(7) 0.0059(8) -0.0007(8)
C64 0.0123(9) 0.0138(10) 0.0152(10) -0.0023(7) 0.0044(8) -0.0043(8)
C65 0.0103(9) 0.0189(10) 0.0137(10) 0.0006(8) 0.0034(8) -0.0031(8)
C66 0.0134(9) 0.0132(10) 0.0159(10) 0.0017(8) 0.0052(8) 0.0011(8)
C67 0.0216(11) 0.0138(10) 0.0208(11) -0.0029(8) 0.0056(9) -0.0005(8)
C68 0.0180(11) 0.0226(11) 0.0161(11) 0.0009(9) 0.0025(9) -0.0029(9)
F1 0.0976(14) 0.0151(7) 0.0304(9) -0.0062(8) 0.0226(9) -0.0025(6)
F2 0.0629(11) 0.0198(7) 0.0366(9) 0.0092(7) -0.0117(8) 0.0082(6)
F3 0.0471(10) 0.0229(8) 0.0900(15) -0.0171(7) 0.0171(10) -0.0029(8)
F4 0.0846(14) 0.0453(10) 0.0519(11) -0.0146(9) 0.0526(11) -0.0040(8)
F5 0.0506(10) 0.0454(9) 0.0313(8) -0.0093(8) 0.0195(8) -0.0177(7)
F6 0.0539(11) 0.1088(17) 0.0433(11) 0.0584(12) 0.0107(9) 0.0008(11)
F7 0.0469(10) 0.0233(8) 0.0516(10) 0.0044(7) -0.0043(8) 0.0189(7)
F8 0.0509(10) 0.0432(9) 0.0186(7) 0.0234(8) -0.0074(7) -0.0042(6)
F9 0.0319(8) 0.0572(10) 0.0383(9) 0.0305(8) 0.0111(7) 0.0151(8)
F10 0.0287(8) 0.0399(8) 0.0310(8) 0.0112(6) 0.0175(6) 0.0047(6)
F11 0.0665(11) 0.0323(8) 0.0267(8) -0.0316(8) 0.0190(8) -0.0081(6)
F12 0.0270(7) 0.0364(8) 0.0178(7) 0.0054(6) 0.0054(6) 0.0061(6)
F13 0.0596(11) 0.0451(10) 0.0667(13) 0.0324(9) -0.0286(10) -0.0416(9)
F14 0.1357(19) 0.0533(11) 0.0471(11) -0.0526(12) 0.0663(13) -0.0319(9)
F15 0.0267(8) 0.0436(9) 0.0451(9) -0.0129(7) 0.0062(7) -0.0270(7)
F16 0.0136(6) 0.0361(8) 0.0455(9) 0.0052(6) 0.0043(6) -0.0067(7)
F17 0.0472(10) 0.0427(9) 0.0572(11) 0.0308(8) 0.0283(9) 0.0334(8)
F18 0.0266(8) 0.0404(9) 0.0422(9) 0.0168(7) -0.0025(7) -0.0229(7)
F19 0.0326(8) 0.0329(8) 0.0381(8) 0.0017(6) 0.0213(7) 0.0162(7)
F20 0.0234(7) 0.0218(7) 0.0241(7) 0.0043(5) 0.0042(6) 0.0072(5)
F21 0.0610(10) 0.0103(6) 0.0320(8) -0.0077(6) -0.0033(7) -0.0012(6)
F22 0.0454(9) 0.0439(9) 0.0264(8) -0.0223(7) -0.0081(7) -0.0046(7)
F23 0.0319(8) 0.0796(12) 0.0167(7) 0.0154(8) 0.0090(6) -0.0039(7)
F24 0.0378(8) 0.0352(8) 0.0223(7) 0.0125(7) -0.0072(6) 0.0011(6)

loop_
_atom_type_symbol
_atom_type_description
_atom_type_scat_dispersion_real
_atom_type_scat_dispersion_imag
_atom_type_scat_source
C C 0.0033 0.0016 'International Tables Vol C Tables 4.2.6.8 and 6.1.1.4'
H H 0.0000 0.0000 'International Tables Vol C Tables 4.2.6.8 and 6.1.1.4'
B B 0.0013 0.0007 'International Tables Vol C Tables 4.2.6.8 and 6.1.1.4'
F F 0.0171 0.0103 'International Tables Vol C Tables 4.2.6.8 and 6.1.1.4'
Se Se -0.0929 2.2259 'International Tables Vol C Tables 4.2.6.8 and 6.1.1.4'

loop_
_geom_angle_atom_site_label_1
_geom_angle_atom_site_label_2
_geom_angle_atom_site_label_3
_geom_angle
C21 Se1 C11 105.06(8)
C21 Se1 C1 105.27(8)
C11 Se1 C1 41.75(8)
C11 C1 C6 122.73(17)
C11 C1 C2 121.87(17)
C6 C1 C2 110.80(16)
C11 C1 Se1 68.63(11)
C6 C1 Se1 114.34(13)
C2 C1 Se1 109.53(13)
C1 C2 C3 110.49(16)
C1 C2 C7 107.58(16)
C3 C2 C7 108.56(17)
C1 C2 H2 110.1
C3 C2 H2 110.1
C7 C2 H2 110.1
C4 C3 C2 110.17(17)
C4 C3 H3A 109.6
C2 C3 H3A 109.6
C4 C3 H3B 109.6
C2 C3 H3B 109.6
H3A C3 H3B 108.1
C3 C4 C5 109.04(18)
C3 C4 C8 109.51(19)
C5 C4 C8 110.09(18)
C3 C4 H4 109.4
C5 C4 H4 109.4
C8 C4 H4 109.4
C4 C5 C6 110.30(17)
C4 C5 H5A 109.6
C6 C5 H5A 109.6
C4 C5 H5B 109.6
C6 C5 H5B 109.6
H5A C5 H5B 108.1
C1 C6 C5 110.48(17)
C1 C6 C9 107.43(17)
C5 C6 C9 107.94(17)
C1 C6 H6 110.3
C5 C6 H6 110.3
C9 C6 H6 110.3
C10 C7 C2 110.22(18)
C10 C7 H7A 109.6
C2 C7 H7A 109.6
C10 C7 H7B 109.6
C2 C7 H7B 109.6
H7A C7 H7B 108.1
C10 C8 C4 109.19(18)
C10 C8 H8A 109.8
C4 C8 H8A 109.8
C10 C8 H8B 109.8
C4 C8 H8B 109.8
H8A C8 H8B 108.3
C10 C9 C6 110.63(17)
C10 C9 H9A 109.5
C6 C9 H9A 109.5
C10 C9 H9B 109.5
C6 C9 H9B 109.5
H9A C9 H9B 108.1
C8 C10 C7 109.44(19)
C8 C10 C9 109.91(19)
C7 C10 C9 108.56(18)
C8 C10 H10 109.6
C7 C10 H10 109.6
C9 C10 H10 109.6
C1 C11 C16 122.73(17)
C1 C11 C12 121.61(17)
C16 C11 C12 110.48(16)
C1 C11 Se1 69.62(11)
C16 C11 Se1 114.61(13)
C12 C11 Se1 109.60(13)
C11 C12 C13 110.84(17)
C11 C12 C17 107.01(17)
C13 C12 C17 108.88(17)
C11 C12 H12 110.0
C13 C12 H12 110.0
C17 C12 H12 110.0
C14 C13 C12 110.04(18)
C14 C13 H13A 109.7
C12 C13 H13A 109.7
C14 C13 H13B 109.7
C12 C13 H13B 109.7
H13A C13 H13B 108.2
C13 C14 C18 109.60(18)
C13 C14 C15 108.95(17)
C18 C14 C15 109.69(18)
C13 C14 H14 109.5
C18 C14 H14 109.5
C15 C14 H14 109.5
C14 C15 C16 110.19(17)
C14 C15 H15A 109.6
C16 C15 H15A 109.6
C14 C15 H15B 109.6
C16 C15 H15B 109.6
H15A C15 H15B 108.1
C11 C16 C15 110.67(17)
C11 C16 C19 107.61(16)
C15 C16 C19 108.56(17)
C11 C16 H16 110.0
C15 C16 H16 110.0
C19 C16 H16 110.0
C20 C17 C12 110.07(17)
C20 C17 H17A 109.6
C12 C17 H17A 109.6
C20 C17 H17B 109.6
C12 C17 H17B 109.6
H17A C17 H17B 108.2
C20 C18 C14 109.57(17)
C20 C18 H18A 109.8
C14 C18 H18A 109.8
C20 C18 H18B 109.8
C14 C18 H18B 109.8
H18A C18 H18B 108.2
C20 C19 C16 109.76(18)
C20 C19 H19A 109.7
C16 C19 H19A 109.7
C20 C19 H19B 109.7
C16 C19 H19B 109.7
H19A C19 H19B 108.2
C18 C20 C17 109.32(19)
C18 C20 C19 109.97(18)
C17 C20 C19 109.10(17)
C18 C20 H20 109.5
C17 C20 H20 109.5
C19 C20 H20 109.5
C22 C21 Se1 107.30(14)
C22 C21 H21A 110.3
Se1 C21 H21A 110.3
C22 C21 H21B 110.3
Se1 C21 H21B 110.3
H21A C21 H21B 108.5
C23 C22 C27 119.2(2)
C23 C22 C21 120.6(2)
C27 C22 C21 120.2(2)
C24 C23 C22 120.4(2)
C24 C23 H23 119.8
C22 C23 H23 119.8
C25 C24 C23 120.2(2)
C25 C24 H24 119.9
C23 C24 H24 119.9
C26 C25 C24 119.9(2)
C26 C25 H25 120.1
C24 C25 H25 120.1
C25 C26 C27 120.2(2)
C25 C26 H26 119.9
C27 C26 H26 119.9
C26 C27 C22 120.2(2)
C26 C27 H27 119.9
C22 C27 H27 119.9
C41 B1 C51 111.70(16)
C41 B1 C31 112.17(16)
C51 B1 C31 103.01(16)
C41 B1 C61 104.45(16)
C51 B1 C61 114.54(16)
C31 B1 C61 111.24(16)
C36 C31 C32 115.65(19)
C36 C31 B1 122.88(17)
C32 C31 B1 121.24(18)
C33 C32 C31 121.9(2)
C33 C32 H32 119.0
C31 C32 H32 119.0
C34 C33 C32 121.1(2)
C34 C33 C37 118.6(2)
C32 C33 C37 120.3(2)
C35 C34 C33 118.0(2)
C35 C34 H34 121.0
C33 C34 H34 121.0
C34 C35 C36 120.7(2)
C34 C35 C38 121.1(2)
C36 C35 C38 118.1(2)
C35 C36 C31 122.60(19)
C35 C36 H36 118.7
C31 C36 H36 118.7
F1 C37 F2 107.6(2)
F1 C37 F3 105.5(2)
F2 C37 F3 105.10(19)
F1 C37 C33 113.51(18)
F2 C37 C33 112.68(19)
F3 C37 C33 111.8(2)
F4 C38 F6 108.0(2)
F4 C38 F5 105.6(2)
F6 C38 F5 104.7(2)
F4 C38 C35 114.1(2)
F6 C38 C35 112.1(2)
F5 C38 C35 111.77(19)
C42 C41 C46 115.68(18)
C42 C41 B1 122.61(18)
C46 C41 B1 121.38(17)
C43 C42 C41 122.26(19)
C43 C42 H42 118.9
C41 C42 H42 118.9
C44 C43 C42 120.99(19)
C44 C43 C47 120.55(19)
C42 C43 C47 118.45(19)
C43 C44 C45 117.99(19)
C43 C44 H44 121.0
C45 C44 H44 121.0
C44 C45 C46 120.80(19)
C44 C45 C48 119.43(19)
C46 C45 C48 119.61(19)
C45 C46 C41 122.22(19)
C45 C46 H46 118.9
C41 C46 H46 118.9
F9 C47 F7 106.08(18)
F9 C47 F8 106.54(19)
F7 C47 F8 106.12(19)
F9 C47 C43 113.02(19)
F7 C47 C43 112.58(19)
F8 C47 C43 111.98(18)
F12 C48 F10 106.34(17)
F12 C48 F11 105.61(18)
F10 C48 F11 105.96(18)
F12 C48 C45 113.45(18)
F10 C48 C45 113.38(18)
F11 C48 C45 111.49(17)
C52 C51 C56 115.82(18)
C52 C51 B1 121.56(17)
C56 C51 B1 121.96(17)
C53 C52 C51 122.34(18)
C53 C52 H52 118.8
C51 C52 H52 118.8
C54 C53 C52 120.72(18)
C54 C53 C57 118.75(18)
C52 C53 C57 120.46(18)
C53 C54 C55 118.08(19)
C53 C54 H54 121.0
C55 C54 H54 121.0
C54 C55 C56 120.88(18)
C54 C55 C58 118.69(19)
C56 C55 C58 120.42(18)
C55 C56 C51 122.16(18)
C55 C56 H56 118.9
C51 C56 H56 118.9
F13 C57 F15 105.80(19)
F13 C57 F14 106.5(2)
F15 C57 F14 105.6(2)
F13 C57 C53 113.23(19)
F15 C57 C53 113.11(18)
F14 C57 C53 112.03(18)
F17 C58 F16 105.00(18)
F17 C58 F18 106.68(19)
F16 C58 F18 105.47(17)
F17 C58 C55 112.56(18)
F16 C58 C55 113.20(18)
F18 C58 C55 113.25(18)
C62 C61 C66 115.57(18)
C62 C61 B1 124.14(18)
C66 C61 B1 120.11(17)
C63 C62 C61 122.29(19)
C63 C62 H62 118.9
C61 C62 H62 118.9
C64 C63 C62 121.08(19)
C64 C63 C67 119.94(18)
C62 C63 C67 118.98(18)
C63 C64 C65 117.67(18)
C63 C64 H64 121.2
C65 C64 H64 121.2
C66 C65 C64 120.98(19)
C66 C65 C68 120.07(19)
C64 C65 C68 118.93(18)
C65 C66 C61 122.33(19)
C65 C66 H66 118.8
C61 C66 H66 118.8
F21 C67 F20 107.04(17)
F21 C67 F19 106.53(17)
F20 C67 F19 105.41(17)
F21 C67 C63 113.28(18)
F20 C67 C63 112.56(17)
F19 C67 C63 111.50(17)
F24 C68 F23 105.91(18)
F24 C68 F22 105.83(17)
F23 C68 F22 105.95(18)
F24 C68 C65 113.67(18)
F23 C68 C65 112.32(17)
F22 C68 C65 112.55(18)

loop_
_geom_bond_atom_site_label_1
_geom_bond_atom_site_label_2
_geom_bond_distance
Se1 C21 1.981(2)
Se1 C11 2.0712(19)
Se1 C1 2.085(2)
C1 C11 1.481(3)
C1 C6 1.526(3)
C1 C2 1.530(3)
C2 C3 1.535(3)
C2 C7 1.546(3)
C2 H2 1.0
C3 C4 1.529(3)
C3 H3A 0.99
C3 H3B 0.99
C4 C5 1.531(3)
C4 C8 1.533(3)
C4 H4 1.0
C5 C6 1.541(3)
C5 H5A 0.99
C5 H5B 0.99
C6 C9 1.548(3)
C6 H6 1.0
C7 C10 1.532(3)
C7 H7A 0.99
C7 H7B 0.99
C8 C10 1.531(3)
C8 H8A 0.99
C8 H8B 0.99
C9 C10 1.532(3)
C9 H9A 0.99
C9 H9B 0.99
C10 H10 1.0
C11 C16 1.530(3)
C11 C12 1.533(3)
C12 C13 1.540(3)
C12 C17 1.546(3)
C12 H12 1.0
C13 C14 1.529(3)
C13 H13A 0.99
C13 H13B 0.99
C14 C18 1.533(3)
C14 C15 1.534(3)
C14 H14 1.0
C15 C16 1.541(3)
C15 H15A 0.99
C15 H15B 0.99
C16 C19 1.546(3)
C16 H16 1.0
C17 C20 1.533(3)
C17 H17A 0.99
C17 H17B 0.99
C18 C20 1.530(3)
C18 H18A 0.99
C18 H18B 0.99
C19 C20 1.534(3)
C19 H19A 0.99
C19 H19B 0.99
C20 H20 1.0
C21 C22 1.506(3)
C21 H21A 0.99
C21 H21B 0.99
C22 C23 1.392(3)
C22 C27 1.392(3)
C23 C24 1.387(3)
C23 H23 0.95
C24 C25 1.384(4)
C24 H24 0.95
C25 C26 1.383(4)
C25 H25 0.95
C26 C27 1.391(3)
C26 H26 0.95
C27 H27 0.95
B1 C41 1.640(3)
B1 C51 1.642(3)
B1 C31 1.643(3)
B1 C61 1.645(3)
C31 C36 1.394(3)
C31 C32 1.404(3)
C32 C33 1.392(3)
C32 H32 0.95
C33 C34 1.387(3)
C33 C37 1.498(3)
C34 C35 1.382(3)
C34 H34 0.95
C35 C36 1.393(3)
C35 C38 1.497(3)
C36 H36 0.95
C37 F1 1.326(3)
C37 F2 1.329(3)
C37 F3 1.342(3)
C38 F4 1.324(3)
C38 F6 1.332(3)
C38 F5 1.336(3)
C41 C42 1.401(3)
C41 C46 1.403(3)
C42 C43 1.391(3)
C42 H42 0.95
C43 C44 1.384(3)
C43 C47 1.495(3)
C44 C45 1.391(3)
C44 H44 0.95
C45 C46 1.391(3)
C45 C48 1.499(3)
C46 H46 0.95
C47 F9 1.331(3)
C47 F7 1.335(3)
C47 F8 1.340(3)
C48 F12 1.338(3)
C48 F10 1.339(2)
C48 F11 1.346(2)
C51 C52 1.400(3)
C51 C56 1.402(3)
C52 C53 1.393(3)
C52 H52 0.95
C53 C54 1.387(3)
C53 C57 1.501(3)
C54 C55 1.390(3)
C54 H54 0.95
C55 C56 1.391(3)
C55 C58 1.493(3)
C56 H56 0.95
C57 F13 1.320(3)
C57 F15 1.325(3)
C57 F14 1.326(3)
C58 F17 1.339(3)
C58 F16 1.339(3)
C58 F18 1.341(3)
C61 C62 1.397(3)
C61 C66 1.407(3)
C62 C63 1.396(3)
C62 H62 0.95
C63 C64 1.386(3)
C63 C67 1.499(3)
C64 C65 1.393(3)
C64 H64 0.95
C65 C66 1.388(3)
C65 C68 1.497(3)
C66 H66 0.95
C67 F21 1.332(2)
C67 F20 1.340(3)
C67 F19 1.353(3)
C68 F24 1.328(3)
C68 F23 1.342(3)
C68 F22 1.342(3)

loop_
_geom_torsion_atom_site_label_1
_geom_torsion_atom_site_label_2
_geom_torsion_atom_site_label_3
_geom_torsion_atom_site_label_4
_geom_torsion
C11 C1 C2 C3 147.08(19)
C6 C1 C2 C3 -56.4(2)
Se1 C1 C2 C3 70.65(18)
C11 C1 C2 C7 -94.6(2)
C6 C1 C2 C7 61.9(2)
Se1 C1 C2 C7 -171.00(13)
C1 C2 C3 C4 58.6(2)
C7 C2 C3 C4 -59.2(2)
C2 C3 C4 C5 -60.0(2)
C2 C3 C4 C8 60.6(2)
C3 C4 C5 C6 59.6(2)
C8 C4 C5 C6 -60.5(2)
C11 C1 C6 C5 -147.69(19)
C2 C1 C6 C5 56.0(2)
Se1 C1 C6 C5 -68.33(19)
C11 C1 C6 C9 94.8(2)
C2 C1 C6 C9 -61.5(2)
Se1 C1 C6 C9 174.16(13)
C4 C5 C6 C1 -58.0(2)
C4 C5 C6 C9 59.2(2)
C1 C2 C7 C10 -60.6(2)
C3 C2 C7 C10 59.0(2)
C3 C4 C8 C10 -60.4(2)
C5 C4 C8 C10 59.4(2)
C1 C6 C9 C10 60.1(2)
C5 C6 C9 C10 -59.1(2)
C4 C8 C10 C7 60.2(2)
C4 C8 C10 C9 -59.0(2)
C2 C7 C10 C8 -60.0(2)
C2 C7 C10 C9 60.0(2)
C6 C9 C10 C8 59.8(2)
C6 C9 C10 C7 -59.9(2)
C6 C1 C11 C16 -0.9(3)
C2 C1 C11 C16 152.84(19)
Se1 C1 C11 C16 -106.82(18)
C6 C1 C11 C12 -153.02(19)
C2 C1 C11 C12 0.7(3)
Se1 C1 C11 C12 101.04(18)
C6 C1 C11 Se1 105.94(18)
C2 C1 C11 Se1 -100.34(18)
C1 C11 C12 C13 -148.83(19)
C16 C11 C12 C13 56.0(2)
Se1 C11 C12 C13 -71.24(18)
C1 C11 C12 C17 92.6(2)
C16 C11 C12 C17 -62.6(2)
Se1 C11 C12 C17 170.17(13)
C11 C12 C13 C14 -58.5(2)
C17 C12 C13 C14 59.0(2)
C12 C13 C14 C18 -60.0(2)
C12 C13 C14 C15 60.1(2)
C13 C14 C15 C16 -60.1(2)
C18 C14 C15 C16 59.9(2)
C1 C11 C16 C15 149.32(18)
C12 C11 C16 C15 -55.8(2)
Se1 C11 C16 C15 68.58(19)
C1 C11 C16 C19 -92.2(2)
C12 C11 C16 C19 62.7(2)
Se1 C11 C16 C19 -172.95(13)
C14 C15 C16 C11 58.3(2)
C14 C15 C16 C19 -59.6(2)
C11 C12 C17 C20 60.8(2)
C13 C12 C17 C20 -59.0(2)
C13 C14 C18 C20 60.3(2)
C15 C14 C18 C20 -59.3(2)
C11 C16 C19 C20 -60.4(2)
C15 C16 C19 C20 59.4(2)
C14 C18 C20 C17 -60.2(2)
C14 C18 C20 C19 59.6(2)
C12 C17 C20 C18 59.9(2)
C12 C17 C20 C19 -60.4(2)
C16 C19 C20 C18 -60.0(2)
C16 C19 C20 C17 59.8(2)
Se1 C21 C22 C23 86.0(2)
Se1 C21 C22 C27 -95.4(2)
C27 C22 C23 C24 -0.2(3)
C21 C22 C23 C24 178.3(2)
C22 C23 C24 C25 0.2(3)
C23 C24 C25 C26 -0.2(4)
C24 C25 C26 C27 0.2(4)
C25 C26 C27 C22 -0.3(4)
C23 C22 C27 C26 0.2(3)
C21 C22 C27 C26 -178.3(2)
C41 B1 C31 C36 -141.56(19)
C51 B1 C31 C36 98.2(2)
C61 B1 C31 C36 -25.0(3)
C41 B1 C31 C32 44.2(3)
C51 B1 C31 C32 -76.1(2)
C61 B1 C31 C32 160.73(18)
C36 C31 C32 C33 0.8(3)
B1 C31 C32 C33 175.46(19)
C31 C32 C33 C34 0.5(3)
C31 C32 C33 C37 178.5(2)
C32 C33 C34 C35 -0.8(3)
C37 C33 C34 C35 -178.8(2)
C33 C34 C35 C36 -0.2(3)
C33 C34 C35 C38 178.8(2)
C34 C35 C36 C31 1.5(3)
C38 C35 C36 C31 -177.5(2)
C32 C31 C36 C35 -1.8(3)
B1 C31 C36 C35 -176.34(19)
C34 C33 C37 F1 -164.3(2)
C32 C33 C37 F1 17.7(3)
C34 C33 C37 F2 73.1(3)
C32 C33 C37 F2 -104.9(2)
C34 C33 C37 F3 -45.1(3)
C32 C33 C37 F3 136.9(2)
C34 C35 C38 F4 -7.3(3)
C36 C35 C38 F4 171.7(2)
C34 C35 C38 F6 115.8(2)
C36 C35 C38 F6 -65.2(3)
C34 C35 C38 F5 -127.0(2)
C36 C35 C38 F5 52.0(3)
C51 B1 C41 C42 140.91(18)
C31 B1 C41 C42 25.8(3)
C61 B1 C41 C42 -94.7(2)
C51 B1 C41 C46 -46.0(2)
C31 B1 C41 C46 -161.03(17)
C61 B1 C41 C46 78.4(2)
C46 C41 C42 C43 2.0(3)
B1 C41 C42 C43 175.47(18)
C41 C42 C43 C44 -1.0(3)
C41 C42 C43 C47 179.79(19)
C42 C43 C44 C45 -1.0(3)
C47 C43 C44 C45 178.19(19)
C43 C44 C45 C46 1.9(3)
C43 C44 C45 C48 -173.41(18)
C44 C45 C46 C41 -0.9(3)
C48 C45 C46 C41 174.43(18)
C42 C41 C46 C45 -1.1(3)
B1 C41 C46 C45 -174.63(18)
C44 C43 C47 F9 -3.1(3)
C42 C43 C47 F9 176.13(19)
C44 C43 C47 F7 117.1(2)
C42 C43 C47 F7 -63.7(3)
C44 C43 C47 F8 -123.4(2)
C42 C43 C47 F8 55.8(3)
C44 C45 C48 F12 -149.82(19)
C46 C45 C48 F12 34.8(3)
C44 C45 C48 F10 -28.4(3)
C46 C45 C48 F10 156.24(18)
C44 C45 C48 F11 91.1(2)
C46 C45 C48 F11 -84.3(2)
C41 B1 C51 C52 -34.1(2)
C31 B1 C51 C52 86.5(2)
C61 B1 C51 C52 -152.59(18)
C41 B1 C51 C56 155.59(17)
C31 B1 C51 C56 -83.8(2)
C61 B1 C51 C56 37.1(3)
C56 C51 C52 C53 0.9(3)
B1 C51 C52 C53 -169.99(18)
C51 C52 C53 C54 -0.9(3)
C51 C52 C53 C57 -177.86(18)
C52 C53 C54 C55 0.1(3)
C57 C53 C54 C55 177.11(19)
C53 C54 C55 C56 0.7(3)
C53 C54 C55 C58 -178.29(19)
C54 C55 C56 C51 -0.6(3)
C58 C55 C56 C51 178.29(19)
C52 C51 C56 C55 -0.1(3)
B1 C51 C56 C55 170.69(18)
C54 C53 C57 F13 160.6(2)
C52 C53 C57 F13 -22.4(3)
C54 C53 C57 F15 40.2(3)
C52 C53 C57 F15 -142.7(2)
C54 C53 C57 F14 -79.0(3)
C52 C53 C57 F14 98.1(3)
C54 C55 C58 F17 70.0(3)
C56 C55 C58 F17 -109.0(2)
C54 C55 C58 F16 -48.9(3)
C56 C55 C58 F16 132.2(2)
C54 C55 C58 F18 -168.87(19)
C56 C55 C58 F18 12.2(3)
C41 B1 C61 C62 -96.8(2)
C51 B1 C61 C62 25.7(3)
C31 B1 C61 C62 142.01(19)
C41 B1 C61 C66 78.3(2)
C51 B1 C61 C66 -159.22(17)
C31 B1 C61 C66 -42.9(2)
C66 C61 C62 C63 1.8(3)
B1 C61 C62 C63 177.02(18)
C61 C62 C63 C64 0.8(3)
C61 C62 C63 C67 -178.50(18)
C62 C63 C64 C65 -2.3(3)
C67 C63 C64 C65 176.94(18)
C63 C64 C65 C66 1.3(3)
C63 C64 C65 C68 179.35(18)
C64 C65 C66 C61 1.3(3)
C68 C65 C66 C61 -176.71(18)
C62 C61 C66 C65 -2.8(3)
B1 C61 C66 C65 -178.26(18)
C64 C63 C67 F21 8.7(3)
C62 C63 C67 F21 -171.99(18)
C64 C63 C67 F20 130.37(19)
C62 C63 C67 F20 -50.4(3)
C64 C63 C67 F19 -111.4(2)
C62 C63 C67 F19 67.8(2)
C66 C65 C68 F24 -29.2(3)
C64 C65 C68 F24 152.68(19)
C66 C65 C68 F23 91.0(2)
C64 C65 C68 F23 -87.1(2)
C66 C65 C68 F22 -149.53(19)
C64 C65 C68 F22 32.4(3)
